data_4132971
loop_
_publ_author_name
'Hwang, Jungwun'
'Li, Ping'
'Smith, Mark D.'
'Warden, Constance E.'
'Sirianni, Dominic A.'
'Vik, Erik C.'
'Maier, Josef M.'
'Yehl, Christopher J.'
'Sherrill, C. David'
'Shimizu, Ken D.'

_publ_section_title
;
 Tipping the Balance between S-\p and O-\p Interactions.
;
_journal_issue 41
_journal_name_full 'Journal of the American Chemical Society'
_journal_page_first 13301
_journal_page_last 13307
_journal_paper_doi 10.1021/jacs.8b07617
_journal_volume 140
_journal_year 2018
_chemical_formula_moiety 'C33 H23 N O2 S'
_chemical_formula_sum 'C33 H23 N O2 S'
_chemical_formula_weight 497.58
_space_group_crystal_system trigonal
_space_group_IT_number 147
_space_group_name_Hall '-P 3'
_space_group_name_H-M_alt 'P -3'
_atom_sites_solution_hydrogens geom
_atom_sites_solution_primary direct
_audit_creation_date 2016-06-08
_audit_creation_method
;
Olex2 1.2
(compiled 2016.02.19 svn.r3266 for OlexSys, GUI svn.r5155)
;
_cell_angle_alpha 90
_cell_angle_beta 90
_cell_angle_gamma 120
_cell_formula_units_Z 18
_cell_length_a 36.371(3)
_cell_length_b 36.371(3)
_cell_length_c 9.5002(6)
_cell_measurement_reflns_used 9504
_cell_measurement_temperature 100(2)
_cell_measurement_theta_max 24.165
_cell_measurement_theta_min 2.239
_cell_volume 10883.6(14)
_computing_cell_refinement 'SAINT v8.34A (Bruker, 2013)'
_computing_data_collection 'Bruker APEXII v2014.9-0 (Bruker, 2014)'
_computing_data_reduction 'SAINT v8.34A (Bruker, 2013)'
_computing_molecular_graphics 'Olex2 (Dolomanov et al., 2009)'
_computing_publication_material 'Olex2 (Dolomanov et al., 2009)'
_computing_structure_refinement 'XL (Sheldrick, 2008)'
_computing_structure_solution 'XS (Sheldrick, 2008)'
_diffrn_ambient_temperature 100(2)
_diffrn_detector 'Bruker PHOTON-100 area detector'
_diffrn_detector_area_resol_mean 10.4
_diffrn_detector_type 'CMOS area detector'
_diffrn_measured_fraction_theta_full 1.000
_diffrn_measured_fraction_theta_max 1.000
_diffrn_measurement_device 'three-circle diffractometer'
_diffrn_measurement_device_type 'Bruker D8 QUEST'
_diffrn_measurement_method '\w and \f scans'
_diffrn_radiation_monochromator 'mirror optics'
_diffrn_radiation_probe x-ray
_diffrn_radiation_type MoK\a
_diffrn_radiation_wavelength 0.71073
_diffrn_reflns_av_R_equivalents 0.1132
_diffrn_reflns_av_unetI/netI 0.0382
_diffrn_reflns_Laue_measured_fraction_full 1.000
_diffrn_reflns_Laue_measured_fraction_max 1.000
_diffrn_reflns_limit_h_max 43
_diffrn_reflns_limit_h_min -43
_diffrn_reflns_limit_k_max 43
_diffrn_reflns_limit_k_min -43
_diffrn_reflns_limit_l_max 11
_diffrn_reflns_limit_l_min -11
_diffrn_reflns_number 398004
_diffrn_reflns_point_group_measured_fraction_full 1.000
_diffrn_reflns_point_group_measured_fraction_max 1.000
_diffrn_reflns_theta_full 25.035
_diffrn_reflns_theta_max 25.036
_diffrn_reflns_theta_min 2.144
_diffrn_source 'microfocus sealed X-ray tube'
_diffrn_source_type 'Incoatec I\ms'
_diffrn_standards_number 0
_exptl_absorpt_coefficient_mu 0.167
_exptl_absorpt_correction_T_max 0.4899
_exptl_absorpt_correction_T_min 0.4575
_exptl_absorpt_correction_type multi-scan
_exptl_absorpt_process_details
;
SADABS-2014/4 (Bruker,2014/4) was used for absorption correction.
wR2(int) was 0.1141 before and 0.0644 after correction.
The Ratio of minimum to maximum transmission is 0.9339.
The \l/2 correction factor is 0.00150.
;
_exptl_crystal_colour colourless
_exptl_crystal_colour_primary colourless
_exptl_crystal_density_diffrn 1.366
_exptl_crystal_description prism
_exptl_crystal_F_000 4680
_exptl_crystal_size_max 0.38
_exptl_crystal_size_mid 0.1
_exptl_crystal_size_min 0.1
_refine_diff_density_max 1.004
_refine_diff_density_min -0.461
_refine_diff_density_rms 0.074
_refine_ls_extinction_coef 0.00062(13)
_refine_ls_extinction_expression Fc^*^=kFc[1+0.001xFc^2^\l^3^/sin(2\q)]^-1/4^
_refine_ls_extinction_method 'SHELXL-2014/7 (Sheldrick 2014'
_refine_ls_goodness_of_fit_ref 1.072
_refine_ls_hydrogen_treatment constr
_refine_ls_matrix_type full
_refine_ls_number_parameters 1005
_refine_ls_number_reflns 12869
_refine_ls_number_restraints 0
_refine_ls_restrained_S_all 1.072
_refine_ls_R_factor_all 0.0726
_refine_ls_R_factor_gt 0.0576
_refine_ls_shift/su_max 0.001
_refine_ls_shift/su_mean 0.000
_refine_ls_structure_factor_coef Fsqd
_refine_ls_weighting_details 'w=1/[\s^2^(Fo^2^)+(0.0680P)^2^+14.4377P] where P=(Fo^2^+2Fc^2^)/3'
_refine_ls_weighting_scheme calc
_refine_ls_wR_factor_gt 0.1355
_refine_ls_wR_factor_ref 0.1432
_reflns_Friedel_coverage 0.000
_reflns_number_gt 11089
_reflns_number_total 12869
_reflns_threshold_expression 'I > 2\s(I)'
_cod_data_source_file ja8b07617_si_001.cif
_cod_data_source_block hje38
_cod_original_cell_volume 10883.7(16)
_cod_database_code 4132971
_shelx_space_group_comment
;
The symmetry employed for this shelxl refinement is uniquely defined
by the following loop, which should always be used as a source of
symmetry information in preference to the above space-group names.
They are only intended as comments.
;
_shelx_estimated_absorpt_t_max 0.983
_shelx_estimated_absorpt_t_min 0.939
_olex2_refinement_description
;
1. Twinned data refinement
 Scales: 0.4929(10) 0.5071(10)
2. Fixed Uiso
 At 1.2 times of:
  All C(H) groups
 At 1.5 times of:
  All C(H,H,H) groups
3.a Ternary CH refined with riding coordinates:
 C11A(H11A), C22A(H22A), C23A(H23A), C24A(H24A), C11B(H11B), C22B(H22B),
 C23B(H23B), C24B(H24B), C11C(H11C), C22C(H22C), C23C(H23C), C24C(H24C)
3.b Aromatic/amide H refined with riding coordinates:
 C2A(H2A), C4A(H4A), C5A(H5A), C6A(H6A), C7A(H7A), C9A(H9A), C13A(H13A),
 C15A(H15A), C16A(H16A), C17A(H17A), C18A(H18A), C20A(H20A), C29A(H29A),
 C30A(H30A), C31A(H31A), C32A(H32A), C2B(H2B), C4B(H4B), C5B(H5B), C6B(H6B),
 C7B(H7B), C9B(H9B), C13B(H13B), C15B(H15B), C16B(H16B), C17B(H17B), C18B(H18B),
  C20B(H20B), C29B(H29B), C30B(H30B), C31B(H31B), C32B(H32B), C2C(H2C),
 C4C(H4C), C5C(H5C), C6C(H6C), C7C(H7C), C9C(H9C), C13C(H13C), C15C(H15C),
 C16C(H16C), C17C(H17C), C18C(H18C), C20C(H20C), C29C(H29C), C30C(H30C),
 C31C(H31C), C32C(H32C)
3.c Idealised Me refined as rotating group:
 C33A(H33A,H33B,H33C), C33B(H33D,H33E,H33F), C33C(H33G,H33H,H33I)
;
_shelx_shelxl_version_number 2014/7
_olex2_submission_special_instructions 'No special instructions were received'

loop_
_space_group_symop_operation_xyz
'x, y, z'
'-y, x-y, z'
'-x+y, -x, z'
'-x, -y, -z'
'y, -x+y, -z'
'x-y, x, -z'

loop_
_atom_site_label
_atom_site_type_symbol
_atom_site_fract_x
_atom_site_fract_y
_atom_site_fract_z
_atom_site_U_iso_or_equiv
_atom_site_adp_type
_atom_site_occupancy
_atom_site_site_symmetry_order
_atom_site_calc_flag
_atom_site_refinement_flags_posn
S1A S 0.22514(3) 0.45525(3) -0.22459(12) 0.0255(2) Uani 1 1 d .
O1A O 0.28050(8) 0.54263(9) 0.1310(3) 0.0225(6) Uani 1 1 d .
O2A O 0.17159(8) 0.50894(8) -0.1753(3) 0.0183(6) Uani 1 1 d .
N1A N 0.23179(9) 0.52491(9) -0.0482(3) 0.0165(7) Uani 1 1 d .
C1A C 0.15585(11) 0.45756(11) 0.3474(4) 0.0129(8) Uani 1 1 d .
C2A C 0.14873(11) 0.45229(11) 0.4889(4) 0.0148(8) Uani 1 1 d .
H2A H 0.1719 0.4617 0.5525 0.018 Uiso 1 1 calc R
C3A C 0.10614(12) 0.43251(11) 0.5405(4) 0.0174(8) Uani 1 1 d .
C4A C 0.09786(13) 0.42793(12) 0.6865(4) 0.0216(9) Uani 1 1 d .
H4A H 0.1208 0.4375 0.7510 0.026 Uiso 1 1 calc R
C5A C 0.05703(13) 0.40975(13) 0.7366(5) 0.0285(10) Uani 1 1 d .
H5A H 0.0518 0.4072 0.8351 0.034 Uiso 1 1 calc R
C6A C 0.02302(14) 0.39490(14) 0.6411(5) 0.0303(10) Uani 1 1 d .
H6A H -0.0052 0.3821 0.6760 0.036 Uiso 1 1 calc R
C7A C 0.02985(13) 0.39858(12) 0.4993(5) 0.0255(9) Uani 1 1 d .
H7A H 0.0064 0.3880 0.4366 0.031 Uiso 1 1 calc R
C8A C 0.07200(12) 0.41820(12) 0.4447(4) 0.0177(8) Uani 1 1 d .
C9A C 0.08043(12) 0.42435(12) 0.2985(4) 0.0186(9) Uani 1 1 d .
H9A H 0.0576 0.4147 0.2333 0.022 Uiso 1 1 calc R
C10A C 0.12165(11) 0.44427(11) 0.2508(4) 0.0140(8) Uani 1 1 d .
C11A C 0.13574(11) 0.45140(11) 0.0988(4) 0.0146(8) Uani 1 1 d .
H11A H 0.1111 0.4414 0.0328 0.018 Uiso 1 1 calc R
C12A C 0.15907(11) 0.42699(11) 0.0797(4) 0.0135(8) Uani 1 1 d .
C13A C 0.14800(12) 0.39397(11) -0.0108(4) 0.0171(8) Uani 1 1 d .
H13A H 0.1243 0.3850 -0.0717 0.021 Uiso 1 1 calc R
C14A C 0.17219(12) 0.37297(11) -0.0135(4) 0.0177(8) Uani 1 1 d .
C15A C 0.16313(14) 0.33979(12) -0.1083(4) 0.0260(9) Uani 1 1 d .
H15A H 0.1401 0.3310 -0.1721 0.031 Uiso 1 1 calc R
C16A C 0.18647(14) 0.31985(13) -0.1110(5) 0.0320(10) Uani 1 1 d .
H16A H 0.1800 0.2979 -0.1771 0.038 Uiso 1 1 calc R
C17A C 0.22005(14) 0.33211(13) -0.0153(5) 0.0308(10) Uani 1 1 d .
H17A H 0.2357 0.3177 -0.0147 0.037 Uiso 1 1 calc R
C18A C 0.23036(13) 0.36472(12) 0.0773(4) 0.0220(9) Uani 1 1 d .
H18A H 0.2534 0.3728 0.1404 0.026 Uiso 1 1 calc R
C19A C 0.20725(12) 0.38658(11) 0.0805(4) 0.0171(8) Uani 1 1 d .
C20A C 0.21733(11) 0.42061(11) 0.1743(4) 0.0138(8) Uani 1 1 d .
H20A H 0.2407 0.4299 0.2369 0.017 Uiso 1 1 calc R
C21A C 0.19359(11) 0.43996(11) 0.1747(4) 0.0136(8) Uani 1 1 d .
C22A C 0.19866(11) 0.47474(11) 0.2750(4) 0.0128(7) Uani 1 1 d .
H22A H 0.2223 0.4827 0.3437 0.015 Uiso 1 1 calc R
C23A C 0.20532(11) 0.51324(11) 0.1841(4) 0.0135(8) Uani 1 1 d .
H23A H 0.2080 0.5366 0.2463 0.016 Uiso 1 1 calc R
C24A C 0.16788(11) 0.49972(11) 0.0806(4) 0.0143(8) Uani 1 1 d .
H24A H 0.1534 0.5164 0.1002 0.017 Uiso 1 1 calc R
C25A C 0.18850(11) 0.51130(11) -0.0635(4) 0.0162(8) Uani 1 1 d .
C26A C 0.24412(11) 0.52898(11) 0.0927(4) 0.0134(8) Uani 1 1 d .
C27A C 0.26199(12) 0.53851(14) -0.1629(4) 0.0214(9) Uani 1 1 d .
C28A C 0.26171(12) 0.50914(12) -0.2538(4) 0.0209(9) Uani 1 1 d .
C29A C 0.29234(13) 0.52395(14) -0.3636(4) 0.0258(10) Uani 1 1 d .
H29A H 0.2922 0.5048 -0.4317 0.031 Uiso 1 1 calc R
C30A C 0.32240(13) 0.56673(14) -0.3699(5) 0.0303(10) Uani 1 1 d .
H30A H 0.3435 0.5764 -0.4414 0.036 Uiso 1 1 calc R
C31A C 0.32259(13) 0.59557(14) -0.2756(5) 0.0293(10) Uani 1 1 d .
H31A H 0.3436 0.6247 -0.2823 0.035 Uiso 1 1 calc R
C32A C 0.29219(12) 0.58186(13) -0.1713(4) 0.0216(9) Uani 1 1 d .
H32A H 0.2917 0.6014 -0.1062 0.026 Uiso 1 1 calc R
C33A C 0.23443(15) 0.42808(15) -0.3660(5) 0.0323(10) Uani 1 1 d .
H33A H 0.2295 0.4379 -0.4562 0.049 Uiso 1 1 calc GR
H33B H 0.2150 0.3974 -0.3569 0.049 Uiso 1 1 calc GR
H33C H 0.2638 0.4340 -0.3619 0.049 Uiso 1 1 calc GR
S1B S 0.10449(3) 0.21171(3) 0.22021(13) 0.0291(3) Uani 1 1 d .
O1B O 0.05104(8) 0.12086(8) 0.5660(3) 0.0229(6) Uani 1 1 d .
O2B O 0.16140(8) 0.16328(8) 0.2609(3) 0.0230(6) Uani 1 1 d .
N1B N 0.10010(9) 0.14201(9) 0.3883(4) 0.0162(7) Uani 1 1 d .
C1B C 0.17452(11) 0.20728(11) 0.7911(4) 0.0166(8) Uani 1 1 d .
C2B C 0.18296(13) 0.21358(11) 0.9320(5) 0.0215(9) Uani 1 1 d .
H2B H 0.1604 0.2014 0.9982 0.026 Uiso 1 1 calc R
C3B C 0.22567(13) 0.23843(12) 0.9792(5) 0.0249(9) Uani 1 1 d .
C4B C 0.23575(16) 0.24893(13) 1.1228(5) 0.0347(12) Uani 1 1 d .
H4B H 0.2138 0.2375 1.1912 0.042 Uiso 1 1 calc R
C5B C 0.27661(18) 0.27531(15) 1.1641(6) 0.0470(14) Uani 1 1 d .
H5B H 0.2828 0.2838 1.2597 0.056 Uiso 1 1 calc R
C6B C 0.30952(17) 0.28990(16) 1.0646(6) 0.0494(15) Uani 1 1 d .
H6B H 0.3381 0.3068 1.0954 0.059 Uiso 1 1 calc R
C7B C 0.30170(15) 0.28060(14) 0.9266(6) 0.0416(13) Uani 1 1 d .
H7B H 0.3244 0.2914 0.8610 0.050 Uiso 1 1 calc R
C8B C 0.25887(14) 0.25439(13) 0.8797(5) 0.0305(11) Uani 1 1 d .
C9B C 0.24953(13) 0.24663(13) 0.7324(5) 0.0267(10) Uani 1 1 d .
H9B H 0.2717 0.2566 0.6647 0.032 Uiso 1 1 calc R
C10B C 0.20771(12) 0.22442(12) 0.6917(4) 0.0194(9) Uani 1 1 d .
C11B C 0.19239(11) 0.21887(12) 0.5401(4) 0.0191(9) Uani 1 1 d .
H11B H 0.2164 0.2323 0.4714 0.023 Uiso 1 1 calc R
C12B C 0.16455(11) 0.23940(11) 0.5375(4) 0.0152(8) Uani 1 1 d .
C13B C 0.17084(12) 0.27317(11) 0.4555(4) 0.0215(9) Uani 1 1 d .
H13B H 0.1934 0.2850 0.3894 0.026 Uiso 1 1 calc R
C14B C 0.14351(12) 0.29040(11) 0.4698(4) 0.0184(8) Uani 1 1 d .
C15B C 0.14930(14) 0.32572(12) 0.3898(4) 0.0273(10) Uani 1 1 d .
H15B H 0.1719 0.3384 0.3236 0.033 Uiso 1 1 calc R
C16B C 0.12278(15) 0.34179(13) 0.4067(5) 0.0337(11) Uani 1 1 d .
H16B H 0.1267 0.3651 0.3506 0.040 Uiso 1 1 calc R
C17B C 0.08996(14) 0.32438(12) 0.5051(5) 0.0286(10) Uani 1 1 d .
H17B H 0.0724 0.3365 0.5177 0.034 Uiso 1 1 calc R
C18B C 0.08288(12) 0.28972(12) 0.5842(4) 0.0217(9) Uani 1 1 d .
H18B H 0.0600 0.2777 0.6492 0.026 Uiso 1 1 calc R
C19B C 0.10941(11) 0.27186(11) 0.5693(4) 0.0157(8) Uani 1 1 d .
C20B C 0.10360(12) 0.23693(11) 0.6501(4) 0.0155(8) Uani 1 1 d .
H20B H 0.0807 0.2241 0.7149 0.019 Uiso 1 1 calc R
C21B C 0.13081(11) 0.22137(11) 0.6360(4) 0.0129(8) Uani 1 1 d .
C22B C 0.13058(11) 0.18679(11) 0.7243(4) 0.0158(8) Uani 1 1 d .
H22B H 0.1074 0.1753 0.7961 0.019 Uiso 1 1 calc R
C23B C 0.12670(11) 0.15199(11) 0.6195(4) 0.0150(8) Uani 1 1 d .
H23B H 0.1255 0.1278 0.6730 0.018 Uiso 1 1 calc R
C24B C 0.16412(11) 0.16992(11) 0.5165(4) 0.0153(8) Uani 1 1 d .
H24B H 0.1813 0.1558 0.5315 0.018 Uiso 1 1 calc R
C25B C 0.14387(11) 0.15902(11) 0.3707(4) 0.0157(8) Uani 1 1 d .
C26B C 0.08754(12) 0.13605(11) 0.5276(4) 0.0164(8) Uani 1 1 d .
C27B C 0.07068(11) 0.12792(12) 0.2713(4) 0.0187(8) Uani 1 1 d .
C28B C 0.07047(12) 0.15810(13) 0.1806(4) 0.0215(9) Uani 1 1 d .
C29B C 0.04092(12) 0.14285(13) 0.0691(5) 0.0248(9) Uani 1 1 d .
H29B H 0.0408 0.1623 0.0026 0.030 Uiso 1 1 calc R
C30B C 0.01228(13) 0.10012(13) 0.0554(5) 0.0258(9) Uani 1 1 d .
H30B H -0.0077 0.0905 -0.0194 0.031 Uiso 1 1 calc R
C31B C 0.01227(13) 0.07090(14) 0.1496(5) 0.0268(10) Uani 1 1 d .
H31B H -0.0080 0.0416 0.1403 0.032 Uiso 1 1 calc R
C32B C 0.04197(11) 0.08485(12) 0.2571(4) 0.0221(9) Uani 1 1 d .
H32B H 0.0427 0.0651 0.3208 0.027 Uiso 1 1 calc R
C33B C 0.09291(14) 0.23889(14) 0.0858(5) 0.0364(11) Uani 1 1 d .
H33D H 0.1033 0.2350 -0.0050 0.055 Uiso 1 1 calc GR
H33E H 0.1069 0.2692 0.1082 0.055 Uiso 1 1 calc GR
H33F H 0.0622 0.2274 0.0805 0.055 Uiso 1 1 calc GR
S1C S 0.55884(3) 0.12357(3) 0.62588(12) 0.0269(2) Uani 1 1 d .
O1C O 0.61228(8) 0.20835(8) 0.9908(3) 0.0208(6) Uani 1 1 d .
O2C O 0.50430(8) 0.17418(8) 0.6787(3) 0.0177(6) Uani 1 1 d .
N1C N 0.56435(9) 0.19127(9) 0.8084(3) 0.0135(7) Uani 1 1 d .
C1C C 0.48626(12) 0.12052(12) 1.1945(4) 0.0160(8) Uani 1 1 d .
C2C C 0.47762(12) 0.11553(12) 1.3366(4) 0.0179(8) Uani 1 1 d .
H2C H 0.5002 0.1244 1.4021 0.021 Uiso 1 1 calc R
C3C C 0.43487(12) 0.09711(11) 1.3864(4) 0.0176(8) Uani 1 1 d .
C4C C 0.42504(13) 0.09311(12) 1.5307(4) 0.0231(9) Uani 1 1 d .
H4C H 0.4471 0.1022 1.5983 0.028 Uiso 1 1 calc R
C5C C 0.38404(14) 0.07629(13) 1.5744(4) 0.0281(10) Uani 1 1 d .
H5C H 0.3777 0.0735 1.6721 0.034 Uiso 1 1 calc R
C6C C 0.35097(14) 0.06299(14) 1.4748(5) 0.0313(10) Uani 1 1 d .
H6C H 0.3225 0.0516 1.5064 0.038 Uiso 1 1 calc R
C7C C 0.35921(13) 0.06626(13) 1.3351(4) 0.0256(9) Uani 1 1 d .
H7C H 0.3365 0.0566 1.2697 0.031 Uiso 1 1 calc R
C8C C 0.40132(11) 0.08391(11) 1.2857(4) 0.0177(8) Uani 1 1 d .
C9C C 0.41128(12) 0.08956(12) 1.1409(4) 0.0196(9) Uani 1 1 d .
H9C H 0.3891 0.0804 1.0738 0.023 Uiso 1 1 calc R
C10C C 0.45261(11) 0.10806(11) 1.0956(4) 0.0162(8) Uani 1 1 d .
C11C C 0.46772(11) 0.11596(11) 0.9465(4) 0.0165(8) Uani 1 1 d .
H11C H 0.4436 0.1067 0.8788 0.020 Uiso 1 1 calc R
C12C C 0.49113(11) 0.09169(11) 0.9244(4) 0.0165(8) Uani 1 1 d .
C13C C 0.48152(12) 0.06079(12) 0.8285(4) 0.0188(8) Uani 1 1 d .
H13C H 0.4591 0.0535 0.7635 0.023 Uiso 1 1 calc R
C14C C 0.50493(12) 0.03905(12) 0.8246(4) 0.0202(8) Uani 1 1 d .
C15C C 0.49570(14) 0.00601(12) 0.7246(5) 0.0259(9) Uani 1 1 d .
H15C H 0.4733 -0.0020 0.6588 0.031 Uiso 1 1 calc R
C16C C 0.51899(14) -0.01411(13) 0.7233(5) 0.0313(10) Uani 1 1 d .
H16C H 0.5132 -0.0353 0.6548 0.038 Uiso 1 1 calc R
C17C C 0.55154(14) -0.00349(13) 0.8233(5) 0.0292(10) Uani 1 1 d .
H17C H 0.5667 -0.0185 0.8238 0.035 Uiso 1 1 calc R
C18C C 0.56146(13) 0.02826(12) 0.9197(5) 0.0247(9) Uani 1 1 d .
H18C H 0.5838 0.0355 0.9852 0.030 Uiso 1 1 calc R
C19C C 0.53842(12) 0.05049(12) 0.9221(4) 0.0191(8) Uani 1 1 d .
C20C C 0.54842(11) 0.08382(12) 1.0202(4) 0.0190(8) Uani 1 1 d .
H20C H 0.5713 0.0922 1.0843 0.023 Uiso 1 1 calc R
C21C C 0.52482(11) 0.10376(11) 1.0218(4) 0.0166(8) Uani 1 1 d .
C22C C 0.52936(11) 0.13785(12) 1.1257(4) 0.0170(8) Uani 1 1 d .
H22C H 0.5525 0.1451 1.1960 0.020 Uiso 1 1 calc R
C23C C 0.53634(11) 0.17726(11) 1.0390(4) 0.0139(8) Uani 1 1 d .
H23C H 0.5382 0.1999 1.1035 0.017 Uiso 1 1 calc R
C24C C 0.49998(11) 0.16439(11) 0.9340(4) 0.0145(8) Uani 1 1 d .
H24C H 0.4852 0.1808 0.9538 0.017 Uiso 1 1 calc R
C25C C 0.52049(12) 0.17629(11) 0.7901(4) 0.0170(8) Uani 1 1 d .
C26C C 0.57633(11) 0.19457(11) 0.9495(4) 0.0158(8) Uani 1 1 d .
C27C C 0.59491(11) 0.20620(12) 0.6958(4) 0.0166(8) Uani 1 1 d .
C28C C 0.59553(12) 0.17748(12) 0.6011(4) 0.0203(9) Uani 1 1 d .
C29C C 0.62649(12) 0.19320(13) 0.4948(4) 0.0217(9) Uani 1 1 d .
H29C H 0.6271 0.1744 0.4265 0.026 Uiso 1 1 calc R
C30C C 0.65594(12) 0.23578(13) 0.4896(4) 0.0243(9) Uani 1 1 d .
H30C H 0.6771 0.2460 0.4183 0.029 Uiso 1 1 calc R
C31C C 0.65555(12) 0.26426(13) 0.5858(5) 0.0276(10) Uani 1 1 d .
H31C H 0.6763 0.2935 0.5809 0.033 Uiso 1 1 calc R
C32C C 0.62452(12) 0.24946(13) 0.6892(4) 0.0199(9) Uani 1 1 d .
H32C H 0.6234 0.2686 0.7548 0.024 Uiso 1 1 calc R
C33C C 0.57340(15) 0.09798(15) 0.4942(6) 0.0399(12) Uani 1 1 d .
H33G H 0.5690 0.1064 0.4006 0.060 Uiso 1 1 calc GR
H33H H 0.5558 0.0671 0.5044 0.060 Uiso 1 1 calc GR
H33I H 0.6034 0.1064 0.5054 0.060 Uiso 1 1 calc GR

loop_
_atom_site_aniso_label
_atom_site_aniso_U_11
_atom_site_aniso_U_22
_atom_site_aniso_U_33
_atom_site_aniso_U_23
_atom_site_aniso_U_13
_atom_site_aniso_U_12
S1A 0.0268(6) 0.0230(5) 0.0272(6) 0.0029(4) 0.0040(4) 0.0128(5)
O1A 0.0134(14) 0.0329(16) 0.0192(15) 0.0034(12) 0.0004(11) 0.0102(12)
O2A 0.0189(14) 0.0199(14) 0.0150(14) 0.0027(11) -0.0031(12) 0.0090(12)
N1A 0.0170(16) 0.0157(16) 0.0172(17) 0.0044(13) 0.0009(13) 0.0085(13)
C1A 0.0096(18) 0.0088(18) 0.020(2) 0.0009(15) 0.0012(15) 0.0048(15)
C2A 0.0180(19) 0.0098(18) 0.018(2) 0.0010(15) -0.0029(16) 0.0081(15)
C3A 0.022(2) 0.0085(17) 0.023(2) 0.0069(16) 0.0054(17) 0.0085(16)
C4A 0.029(2) 0.016(2) 0.020(2) 0.0053(17) 0.0024(18) 0.0119(18)
C5A 0.034(2) 0.023(2) 0.025(2) 0.0032(19) 0.011(2) 0.0114(19)
C6A 0.027(2) 0.029(2) 0.032(3) 0.0026(19) 0.0088(19) 0.012(2)
C7A 0.021(2) 0.022(2) 0.032(2) 0.0043(18) 0.0024(18) 0.0097(18)
C8A 0.021(2) 0.0160(19) 0.021(2) 0.0042(16) 0.0062(17) 0.0122(16)
C9A 0.0133(19) 0.0116(18) 0.030(2) 0.0017(17) -0.0005(17) 0.0059(16)
C10A 0.0146(19) 0.0109(17) 0.018(2) 0.0051(16) 0.0008(16) 0.0076(15)
C11A 0.0099(18) 0.0139(18) 0.019(2) 0.0017(16) -0.0025(15) 0.0049(15)
C12A 0.0141(18) 0.0108(17) 0.0144(19) 0.0023(15) -0.0017(15) 0.0052(15)
C13A 0.0185(19) 0.0118(18) 0.0132(19) 0.0024(15) -0.0053(15) 0.0017(15)
C14A 0.023(2) 0.0085(17) 0.0159(19) 0.0039(15) 0.0014(16) 0.0041(16)
C15A 0.035(2) 0.015(2) 0.022(2) 0.0003(17) 0.0027(19) 0.0081(18)
C16A 0.036(3) 0.019(2) 0.036(3) -0.006(2) 0.008(2) 0.011(2)
C17A 0.036(3) 0.016(2) 0.046(3) 0.008(2) 0.015(2) 0.018(2)
C18A 0.028(2) 0.021(2) 0.021(2) 0.0047(17) 0.0055(18) 0.0161(18)
C19A 0.023(2) 0.0157(19) 0.0150(19) 0.0052(15) 0.0077(16) 0.0111(17)
C20A 0.0115(18) 0.0167(19) 0.0127(18) 0.0043(15) -0.0003(15) 0.0067(16)
C21A 0.0112(18) 0.0122(18) 0.0142(18) 0.0001(15) -0.0011(15) 0.0035(15)
C22A 0.0116(17) 0.0132(18) 0.0128(18) -0.0008(15) -0.0031(14) 0.0055(15)
C23A 0.0131(18) 0.0124(18) 0.0139(18) 0.0010(15) 0.0006(15) 0.0055(15)
C24A 0.0149(18) 0.0122(18) 0.0171(19) 0.0053(15) -0.0001(15) 0.0078(15)
C25A 0.0160(19) 0.0105(18) 0.024(2) 0.0004(16) -0.0034(17) 0.0078(16)
C26A 0.017(2) 0.0150(18) 0.0103(18) 0.0017(15) 0.0022(15) 0.0099(16)
C27A 0.015(2) 0.034(2) 0.020(2) 0.0064(18) 0.0028(16) 0.0163(19)
C28A 0.018(2) 0.028(2) 0.020(2) 0.0076(18) -0.0006(17) 0.0140(17)
C29A 0.026(2) 0.036(3) 0.021(2) 0.0065(18) 0.0013(18) 0.020(2)
C30A 0.019(2) 0.041(3) 0.031(2) 0.007(2) 0.0007(18) 0.015(2)
C31A 0.022(2) 0.028(2) 0.028(2) 0.009(2) -0.0023(19) 0.0056(19)
C32A 0.015(2) 0.026(2) 0.017(2) 0.0082(17) 0.0013(17) 0.0054(18)
C33A 0.041(3) 0.035(3) 0.033(3) -0.002(2) -0.002(2) 0.027(2)
S1B 0.0285(6) 0.0212(5) 0.0387(6) -0.0010(5) -0.0079(5) 0.0133(5)
O1B 0.0114(14) 0.0254(15) 0.0297(16) -0.0024(13) -0.0016(12) 0.0076(12)
O2B 0.0186(14) 0.0280(15) 0.0289(17) -0.0026(13) -0.0004(13) 0.0166(12)
N1B 0.0090(15) 0.0155(16) 0.0264(18) -0.0048(14) -0.0063(14) 0.0077(13)
C1B 0.0148(19) 0.0109(18) 0.027(2) 0.0037(16) 0.0016(16) 0.0082(15)
C2B 0.025(2) 0.0082(18) 0.031(2) -0.0016(17) -0.0079(18) 0.0088(17)
C3B 0.032(2) 0.0091(18) 0.035(2) -0.0022(17) -0.010(2) 0.0115(18)
C4B 0.054(3) 0.011(2) 0.033(3) -0.0024(19) -0.017(2) 0.012(2)
C5B 0.064(4) 0.027(3) 0.039(3) -0.007(2) -0.032(3) 0.015(3)
C6B 0.048(3) 0.042(3) 0.052(3) -0.014(3) -0.038(3) 0.017(3)
C7B 0.031(3) 0.029(2) 0.065(4) -0.010(2) -0.016(3) 0.015(2)
C8B 0.034(2) 0.016(2) 0.050(3) -0.009(2) -0.023(2) 0.019(2)
C9B 0.019(2) 0.019(2) 0.046(3) -0.004(2) 0.000(2) 0.0130(18)
C10B 0.023(2) 0.0122(18) 0.027(2) -0.0055(17) -0.0069(18) 0.0117(17)
C11B 0.0109(18) 0.0163(19) 0.030(2) -0.0025(17) 0.0011(17) 0.0069(16)
C12B 0.0149(18) 0.0094(17) 0.019(2) -0.0013(15) -0.0019(16) 0.0046(15)
C13B 0.0179(19) 0.0124(19) 0.027(2) 0.0016(17) 0.0080(17) 0.0023(16)
C14B 0.026(2) 0.0089(17) 0.019(2) 0.0012(15) 0.0029(17) 0.0073(16)
C15B 0.039(2) 0.015(2) 0.022(2) 0.0042(17) 0.0050(19) 0.0094(19)
C16B 0.049(3) 0.016(2) 0.033(3) 0.0069(19) -0.001(2) 0.014(2)
C17B 0.039(2) 0.020(2) 0.034(3) -0.0024(19) -0.004(2) 0.021(2)
C18B 0.025(2) 0.024(2) 0.025(2) -0.0076(17) -0.0044(17) 0.0187(18)
C19B 0.0192(19) 0.0108(17) 0.0184(19) -0.0015(15) -0.0032(16) 0.0084(15)
C20B 0.0157(19) 0.0132(19) 0.0156(19) -0.0003(15) 0.0006(15) 0.0056(16)
C21B 0.0106(18) 0.0122(18) 0.0154(19) -0.0011(14) -0.0032(15) 0.0053(15)
C22B 0.0143(18) 0.0125(18) 0.022(2) -0.0011(16) -0.0012(16) 0.0076(15)
C23B 0.0142(19) 0.0129(18) 0.0201(19) -0.0018(15) -0.0020(16) 0.0084(16)
C24B 0.0129(18) 0.0121(18) 0.025(2) -0.0010(16) -0.0011(16) 0.0096(15)
C25B 0.0115(19) 0.0147(19) 0.025(2) -0.0007(16) -0.0020(17) 0.0094(16)
C26B 0.016(2) 0.0125(18) 0.025(2) -0.0017(16) -0.0023(17) 0.0103(16)
C27B 0.0136(19) 0.025(2) 0.022(2) -0.0036(17) -0.0016(16) 0.0125(17)
C28B 0.0122(19) 0.029(2) 0.029(2) -0.0003(19) 0.0007(17) 0.0144(18)
C29B 0.020(2) 0.033(2) 0.030(2) 0.0031(19) 0.0035(18) 0.0194(19)
C30B 0.019(2) 0.035(2) 0.025(2) -0.0072(19) -0.0022(17) 0.0142(19)
C31B 0.020(2) 0.025(2) 0.034(3) -0.0098(19) -0.0024(18) 0.0098(19)
C32B 0.0144(19) 0.023(2) 0.029(2) -0.0048(18) 0.0003(17) 0.0090(17)
C33B 0.032(2) 0.029(2) 0.048(3) 0.008(2) 0.000(2) 0.015(2)
S1C 0.0277(6) 0.0216(5) 0.0294(6) 0.0011(4) 0.0071(5) 0.0109(5)
O1C 0.0129(14) 0.0283(15) 0.0209(14) 0.0012(12) -0.0013(11) 0.0101(12)
O2C 0.0175(14) 0.0220(14) 0.0123(13) -0.0007(11) -0.0040(12) 0.0088(12)
N1C 0.0114(15) 0.0132(15) 0.0152(16) 0.0030(13) 0.0022(13) 0.0056(13)
C1C 0.0148(19) 0.0144(19) 0.020(2) 0.0027(16) 0.0010(16) 0.0085(16)
C2C 0.017(2) 0.0157(19) 0.022(2) -0.0015(16) -0.0082(17) 0.0090(17)
C3C 0.021(2) 0.0115(18) 0.022(2) 0.0023(16) 0.0107(17) 0.0092(16)
C4C 0.026(2) 0.018(2) 0.023(2) -0.0072(17) -0.0019(18) 0.0103(18)
C5C 0.038(3) 0.031(2) 0.016(2) 0.0003(19) 0.0106(19) 0.018(2)
C6C 0.027(2) 0.037(3) 0.034(3) 0.006(2) 0.014(2) 0.019(2)
C7C 0.016(2) 0.032(2) 0.027(2) -0.0007(19) 0.0029(17) 0.0101(18)
C8C 0.0110(18) 0.0130(18) 0.029(2) -0.0016(16) 0.0012(16) 0.0061(15)
C9C 0.0098(19) 0.019(2) 0.034(3) 0.0057(17) 0.0060(16) 0.0102(16)
C10C 0.0165(19) 0.0128(18) 0.022(2) -0.0004(16) -0.0010(16) 0.0092(16)
C11C 0.0154(19) 0.0162(19) 0.019(2) -0.0018(16) 0.0025(16) 0.0088(16)
C12C 0.0126(18) 0.0173(19) 0.019(2) 0.0093(16) 0.0081(16) 0.0072(16)
C13C 0.020(2) 0.019(2) 0.0173(19) 0.0033(16) 0.0039(16) 0.0099(17)
C14C 0.020(2) 0.0162(19) 0.022(2) 0.0071(17) 0.0082(17) 0.0071(17)
C15C 0.028(2) 0.019(2) 0.028(2) 0.0033(18) 0.0047(19) 0.0104(18)
C16C 0.035(3) 0.021(2) 0.040(3) 0.000(2) 0.013(2) 0.016(2)
C17C 0.031(2) 0.019(2) 0.044(3) 0.013(2) 0.020(2) 0.0169(19)
C18C 0.023(2) 0.021(2) 0.034(2) 0.0151(19) 0.0116(19) 0.0142(18)
C19C 0.022(2) 0.0181(19) 0.021(2) 0.0084(16) 0.0112(17) 0.0122(17)
C20C 0.0116(18) 0.0181(19) 0.026(2) 0.0081(17) 0.0054(16) 0.0063(16)
C21C 0.0180(19) 0.0148(18) 0.018(2) 0.0098(15) 0.0076(16) 0.0094(16)
C22C 0.0116(18) 0.022(2) 0.0179(19) 0.0059(16) -0.0008(15) 0.0085(16)
C23C 0.0117(18) 0.0172(19) 0.0152(19) 0.0045(15) 0.0059(15) 0.0092(15)
C24C 0.0121(18) 0.0187(19) 0.0145(19) 0.0015(15) 0.0015(15) 0.0089(16)
C25C 0.0159(19) 0.0123(18) 0.025(2) -0.0004(16) 0.0023(17) 0.0085(16)
C26C 0.015(2) 0.0107(17) 0.022(2) 0.0014(16) 0.0018(17) 0.0073(15)
C27C 0.0111(18) 0.024(2) 0.014(2) 0.0016(16) -0.0012(15) 0.0082(17)
C28C 0.0165(19) 0.025(2) 0.022(2) 0.0010(17) -0.0007(17) 0.0122(17)
C29C 0.017(2) 0.036(2) 0.018(2) 0.0035(18) 0.0026(17) 0.0179(18)
C30C 0.018(2) 0.033(2) 0.023(2) 0.0082(19) 0.0058(17) 0.0132(19)
C31C 0.018(2) 0.023(2) 0.034(3) 0.007(2) -0.0066(19) 0.0039(17)
C32C 0.018(2) 0.024(2) 0.019(2) 0.0025(17) -0.0029(17) 0.0111(17)
C33C 0.033(3) 0.033(3) 0.058(3) -0.003(2) 0.014(2) 0.020(2)

loop_
_atom_type_symbol
_atom_type_description
_atom_type_scat_dispersion_real
_atom_type_scat_dispersion_imag
_atom_type_scat_source
C C 0.0033 0.0016 'International Tables Vol C Tables 4.2.6.8 and 6.1.1.4'
H H 0.0000 0.0000 'International Tables Vol C Tables 4.2.6.8 and 6.1.1.4'
N N 0.0061 0.0033 'International Tables Vol C Tables 4.2.6.8 and 6.1.1.4'
O O 0.0106 0.0060 'International Tables Vol C Tables 4.2.6.8 and 6.1.1.4'
S S 0.1246 0.1234 'International Tables Vol C Tables 4.2.6.8 and 6.1.1.4'

loop_
_geom_angle_atom_site_label_1
_geom_angle_atom_site_label_2
_geom_angle_atom_site_label_3
_geom_angle
C28A S1A C33A 104.5(2)
C25A N1A C27A 124.7(3)
C26A N1A C25A 112.5(3)
C26A N1A C27A 122.5(3)
C2A C1A C10A 121.1(3)
C2A C1A C22A 125.9(3)
C10A C1A C22A 112.9(3)
C1A C2A H2A 120.3
C1A C2A C3A 119.4(3)
C3A C2A H2A 120.3
C4A C3A C2A 120.7(4)
C4A C3A C8A 119.6(4)
C8A C3A C2A 119.7(3)
C3A C4A H4A 119.6
C5A C4A C3A 120.8(4)
C5A C4A H4A 119.6
C4A C5A H5A 120.2
C4A C5A C6A 119.6(4)
C6A C5A H5A 120.2
C5A C6A H6A 119.4
C7A C6A C5A 121.2(4)
C7A C6A H6A 119.4
C6A C7A H7A 119.8
C6A C7A C8A 120.4(4)
C8A C7A H7A 119.8
C3A C8A C7A 118.4(4)
C3A C8A C9A 119.6(3)
C9A C8A C7A 122.0(4)
C8A C9A H9A 120.0
C10A C9A C8A 119.9(4)
C10A C9A H9A 120.0
C1A C10A C11A 113.2(3)
C9A C10A C1A 120.3(4)
C9A C10A C11A 126.3(3)
C10A C11A H11A 111.8
C10A C11A C12A 104.8(3)
C10A C11A C24A 107.3(3)
C12A C11A H11A 111.8
C12A C11A C24A 108.9(3)
C24A C11A H11A 111.8
C13A C12A C11A 125.9(3)
C13A C12A C21A 121.0(3)
C21A C12A C11A 113.0(3)
C12A C13A H13A 120.2
C12A C13A C14A 119.6(3)
C14A C13A H13A 120.2
C13A C14A C19A 119.1(3)
C15A C14A C13A 121.9(4)
C15A C14A C19A 118.9(4)
C14A C15A H15A 119.1
C16A C15A C14A 121.8(4)
C16A C15A H15A 119.1
C15A C16A H16A 120.3
C15A C16A C17A 119.5(4)
C17A C16A H16A 120.3
C16A C17A H17A 119.7
C18A C17A C16A 120.6(4)
C18A C17A H17A 119.7
C17A C18A H18A 119.4
C17A C18A C19A 121.2(4)
C19A C18A H18A 119.4
C18A C19A C14A 118.0(3)
C20A C19A C14A 119.5(3)
C20A C19A C18A 122.5(4)
C19A C20A H20A 120.0
C21A C20A C19A 120.0(3)
C21A C20A H20A 120.0
C12A C21A C22A 113.2(3)
C20A C21A C12A 120.7(3)
C20A C21A C22A 126.1(3)
C1A C22A H22A 112.2
C1A C22A C23A 106.7(3)
C21A C22A C1A 105.6(3)
C21A C22A H22A 112.2
C21A C22A C23A 107.5(3)
C23A C22A H22A 112.2
C22A C23A H23A 110.0
C24A C23A C22A 110.5(3)
C24A C23A H23A 110.0
C26A C23A C22A 110.9(3)
C26A C23A H23A 110.0
C26A C23A C24A 105.2(3)
C11A C24A H24A 109.7
C23A C24A C11A 109.4(3)
C23A C24A H24A 109.7
C25A C24A C11A 113.6(3)
C25A C24A C23A 104.5(3)
C25A C24A H24A 109.7
O2A C25A N1A 123.9(4)
O2A C25A C24A 127.6(3)
N1A C25A C24A 108.4(3)
O1A C26A N1A 123.9(3)
O1A C26A C23A 127.2(3)
N1A C26A C23A 108.8(3)
C28A C27A N1A 120.0(4)
C28A C27A C32A 122.5(4)
C32A C27A N1A 117.5(4)
C27A C28A S1A 118.5(3)
C27A C28A C29A 117.9(4)
C29A C28A S1A 123.5(3)
C28A C29A H29A 120.4
C30A C29A C28A 119.1(4)
C30A C29A H29A 120.4
C29A C30A H30A 119.1
C31A C30A C29A 121.9(4)
C31A C30A H30A 119.1
C30A C31A H31A 120.2
C30A C31A C32A 119.6(4)
C32A C31A H31A 120.2
C27A C32A H32A 120.6
C31A C32A C27A 118.9(4)
C31A C32A H32A 120.6
S1A C33A H33A 109.5
S1A C33A H33B 109.5
S1A C33A H33C 109.5
H33A C33A H33B 109.5
H33A C33A H33C 109.5
H33B C33A H33C 109.5
C28B S1B C33B 103.4(2)
C25B N1B C27B 122.7(3)
C26B N1B C25B 113.4(3)
C26B N1B C27B 123.5(3)
C2B C1B C10B 120.8(4)
C2B C1B C22B 125.6(4)
C10B C1B C22B 113.2(3)
C1B C2B H2B 120.1
C1B C2B C3B 119.8(4)
C3B C2B H2B 120.1
C4B C3B C2B 121.9(4)
C8B C3B C2B 119.2(4)
C8B C3B C4B 118.9(4)
C3B C4B H4B 119.6
C5B C4B C3B 120.8(5)
C5B C4B H4B 119.6
C4B C5B H5B 120.1
C4B C5B C6B 119.7(5)
C6B C5B H5B 120.1
C5B C6B H6B 119.1
C7B C6B C5B 121.8(5)
C7B C6B H6B 119.1
C6B C7B H7B 120.2
C6B C7B C8B 119.5(5)
C8B C7B H7B 120.2
C3B C8B C7B 119.2(5)
C3B C8B C9B 120.2(4)
C7B C8B C9B 120.5(5)
C8B C9B H9B 120.9
C10B C9B C8B 118.3(4)
C10B C9B H9B 120.9
C1B C10B C11B 113.6(3)
C9B C10B C1B 121.5(4)
C9B C10B C11B 124.7(4)
C10B C11B H11B 112.3
C10B C11B C12B 103.8(3)
C10B C11B C24B 106.0(3)
C12B C11B H11B 112.3
C12B C11B C24B 109.5(3)
C24B C11B H11B 112.3
C13B C12B C11B 126.2(3)
C13B C12B C21B 120.5(3)
C21B C12B C11B 113.3(3)
C12B C13B H13B 120.0
C12B C13B C14B 120.0(3)
C14B C13B H13B 120.0
C13B C14B C19B 119.2(3)
C15B C14B C13B 121.9(4)
C15B C14B C19B 118.9(3)
C14B C15B H15B 119.7
C16B C15B C14B 120.6(4)
C16B C15B H15B 119.7
C15B C16B H16B 119.6
C15B C16B C17B 120.8(4)
C17B C16B H16B 119.6
C16B C17B H17B 119.7
C18B C17B C16B 120.5(4)
C18B C17B H17B 119.7
C17B C18B H18B 119.7
C17B C18B C19B 120.5(4)
C19B C18B H18B 119.7
C18B C19B C14B 118.6(3)
C20B C19B C14B 119.3(3)
C20B C19B C18B 122.1(4)
C19B C20B H20B 119.8
C21B C20B C19B 120.4(3)
C21B C20B H20B 119.8
C12B C21B C22B 113.3(3)
C20B C21B C12B 120.7(3)
C20B C21B C22B 125.9(3)
C1B C22B H22B 112.4
C1B C22B C23B 108.1(3)
C21B C22B C1B 104.9(3)
C21B C22B H22B 112.4
C21B C22B C23B 106.4(3)
C23B C22B H22B 112.4
C22B C23B H23B 109.7
C24B C23B C22B 111.2(3)
C24B C23B H23B 109.7
C26B C23B C22B 111.4(3)
C26B C23B H23B 109.7
C26B C23B C24B 105.1(3)
C11B C24B H24B 110.0
C23B C24B C11B 109.4(3)
C23B C24B H24B 110.0
C25B C24B C11B 112.5(3)
C25B C24B C23B 105.0(3)
C25B C24B H24B 110.0
O2B C25B N1B 125.3(4)
O2B C25B C24B 127.2(3)
N1B C25B C24B 107.5(3)
O1B C26B N1B 124.1(3)
O1B C26B C23B 127.4(4)
N1B C26B C23B 108.5(3)
C28B C27B N1B 119.2(3)
C32B C27B N1B 118.6(3)
C32B C27B C28B 122.0(4)
C27B C28B S1B 117.6(3)
C27B C28B C29B 117.1(4)
C29B C28B S1B 125.1(3)
C28B C29B H29B 119.6
C30B C29B C28B 120.8(4)
C30B C29B H29B 119.6
C29B C30B H30B 119.6
C29B C30B C31B 120.9(4)
C31B C30B H30B 119.6
C30B C31B H31B 120.2
C32B C31B C30B 119.5(4)
C32B C31B H31B 120.2
C27B C32B H32B 120.2
C31B C32B C27B 119.5(4)
C31B C32B H32B 120.2
S1B C33B H33D 109.5
S1B C33B H33E 109.5
S1B C33B H33F 109.5
H33D C33B H33E 109.5
H33D C33B H33F 109.5
H33E C33B H33F 109.5
C28C S1C C33C 103.3(2)
C25C N1C C27C 124.3(3)
C26C N1C C25C 113.2(3)
C26C N1C C27C 122.2(3)
C2C C1C C10C 120.1(4)
C2C C1C C22C 126.7(3)
C10C C1C C22C 113.2(3)
C1C C2C H2C 119.7
C1C C2C C3C 120.6(4)
C3C C2C H2C 119.7
C2C C3C C8C 118.7(3)
C4C C3C C2C 122.1(4)
C4C C3C C8C 119.1(3)
C3C C4C H4C 119.7
C5C C4C C3C 120.5(4)
C5C C4C H4C 119.7
C4C C5C H5C 119.9
C4C C5C C6C 120.2(4)
C6C C5C H5C 119.9
C5C C6C H6C 119.5
C7C C6C C5C 120.9(4)
C7C C6C H6C 119.5
C6C C7C H7C 119.7
C6C C7C C8C 120.5(4)
C8C C7C H7C 119.7
C7C C8C C3C 118.6(4)
C9C C8C C3C 119.3(3)
C9C C8C C7C 122.1(4)
C8C C9C H9C 119.5
C10C C9C C8C 121.0(4)
C10C C9C H9C 119.5
C1C C10C C11C 112.9(3)
C9C C10C C1C 120.3(4)
C9C C10C C11C 126.8(4)
C10C C11C H11C 111.6
C10C C11C C12C 106.2(3)
C10C C11C C24C 106.7(3)
C12C C11C H11C 111.6
C12C C11C C24C 108.8(3)
C24C C11C H11C 111.6
C13C C12C C11C 126.2(3)
C13C C12C C21C 121.5(3)
C21C C12C C11C 112.3(3)
C12C C13C H13C 119.9
C12C C13C C14C 120.2(4)
C14C C13C H13C 119.9
C13C C14C C15C 121.9(4)
C19C C14C C13C 119.0(4)
C19C C14C C15C 119.1(4)
C14C C15C H15C 119.8
C16C C15C C14C 120.4(4)
C16C C15C H15C 119.8
C15C C16C H16C 119.8
C15C C16C C17C 120.4(4)
C17C C16C H16C 119.8
C16C C17C H17C 119.7
C18C C17C C16C 120.7(4)
C18C C17C H17C 119.7
C17C C18C H18C 119.8
C17C C18C C19C 120.4(4)
C19C C18C H18C 119.8
C14C C19C C18C 119.0(4)
C14C C19C C20C 119.6(3)
C20C C19C C18C 121.3(4)
C19C C20C H20C 120.2
C21C C20C C19C 119.7(4)
C21C C20C H20C 120.2
C12C C21C C22C 113.5(3)
C20C C21C C12C 120.1(4)
C20C C21C C22C 126.4(4)
C1C C22C C21C 105.8(3)
C1C C22C H22C 112.4
C1C C22C C23C 105.6(3)
C21C C22C H22C 112.4
C21C C22C C23C 107.8(3)
C23C C22C H22C 112.4
C22C C23C H23C 110.1
C24C C23C C22C 110.1(3)
C24C C23C H23C 110.1
C26C C23C C22C 110.9(3)
C26C C23C H23C 110.1
C26C C23C C24C 105.3(3)
C11C C24C H24C 109.5
C23C C24C C11C 110.1(3)
C23C C24C H24C 109.5
C25C C24C C11C 112.2(3)
C25C C24C C23C 105.9(3)
C25C C24C H24C 109.5
O2C C25C N1C 123.9(3)
O2C C25C C24C 128.7(3)
N1C C25C C24C 107.4(3)
O1C C26C N1C 125.0(3)
O1C C26C C23C 127.0(4)
N1C C26C C23C 107.9(3)
C28C C27C N1C 119.9(3)
C28C C27C C32C 121.7(4)
C32C C27C N1C 118.3(3)
C27C C28C S1C 117.7(3)
C27C C28C C29C 118.1(4)
C29C C28C S1C 124.1(3)
C28C C29C H29C 120.0
C30C C29C C28C 120.0(4)
C30C C29C H29C 120.0
C29C C30C H30C 119.2
C29C C30C C31C 121.6(4)
C31C C30C H30C 119.2
C30C C31C H31C 120.4
C32C C31C C30C 119.2(4)
C32C C31C H31C 120.4
C27C C32C H32C 120.3
C31C C32C C27C 119.3(4)
C31C C32C H32C 120.3
S1C C33C H33G 109.5
S1C C33C H33H 109.5
S1C C33C H33I 109.5
H33G C33C H33H 109.5
H33G C33C H33I 109.5
H33H C33C H33I 109.5

loop_
_geom_bond_atom_site_label_1
_geom_bond_atom_site_label_2
_geom_bond_distance
S1A C28A 1.755(4)
S1A C33A 1.797(4)
O1A C26A 1.213(4)
O2A C25A 1.209(5)
N1A C25A 1.402(5)
N1A C26A 1.395(5)
N1A C27A 1.448(5)
C1A C2A 1.363(5)
C1A C10A 1.422(5)
C1A C22A 1.522(5)
C2A H2A 0.9500
C2A C3A 1.430(5)
C3A C4A 1.411(5)
C3A C8A 1.413(5)
C4A H4A 0.9500
C4A C5A 1.374(6)
C5A H5A 0.9500
C5A C6A 1.406(6)
C6A H6A 0.9500
C6A C7A 1.364(6)
C7A H7A 0.9500
C7A C8A 1.427(5)
C8A C9A 1.416(6)
C9A H9A 0.9500
C9A C10A 1.375(5)
C10A C11A 1.511(5)
C11A H11A 1.0000
C11A C12A 1.515(5)
C11A C24A 1.559(5)
C12A C13A 1.364(5)
C12A C21A 1.422(5)
C13A H13A 0.9500
C13A C14A 1.425(5)
C14A C15A 1.406(5)
C14A C19A 1.428(5)
C15A H15A 0.9500
C15A C16A 1.365(6)
C16A H16A 0.9500
C16A C17A 1.405(7)
C17A H17A 0.9500
C17A C18A 1.370(6)
C18A H18A 0.9500
C18A C19A 1.417(5)
C19A C20A 1.416(5)
C20A H20A 0.9500
C20A C21A 1.360(5)
C21A C22A 1.519(5)
C22A H22A 1.0000
C22A C23A 1.557(5)
C23A H23A 1.0000
C23A C24A 1.547(5)
C23A C26A 1.506(5)
C24A H24A 1.0000
C24A C25A 1.516(5)
C27A C28A 1.370(6)
C27A C32A 1.402(6)
C28A C29A 1.421(6)
C29A H29A 0.9500
C29A C30A 1.385(6)
C30A H30A 0.9500
C30A C31A 1.377(6)
C31A H31A 0.9500
C31A C32A 1.379(6)
C32A H32A 0.9500
C33A H33A 0.9800
C33A H33B 0.9800
C33A H33C 0.9800
S1B C28B 1.750(4)
S1B C33B 1.789(5)
O1B C26B 1.211(4)
O2B C25B 1.192(5)
N1B C25B 1.400(5)
N1B C26B 1.381(5)
N1B C27B 1.448(5)
C1B C2B 1.366(6)
C1B C10B 1.409(6)
C1B C22B 1.524(5)
C2B H2B 0.9500
C2B C3B 1.424(6)
C3B C4B 1.415(6)
C3B C8B 1.410(7)
C4B H4B 0.9500
C4B C5B 1.363(7)
C5B H5B 0.9500
C5B C6B 1.404(8)
C6B H6B 0.9500
C6B C7B 1.348(8)
C7B H7B 0.9500
C7B C8B 1.432(6)
C8B C9B 1.434(7)
C9B H9B 0.9500
C9B C10B 1.374(6)
C10B C11B 1.521(6)
C11B H11B 1.0000
C11B C12B 1.530(5)
C11B C24B 1.564(5)
C12B C13B 1.373(5)
C12B C21B 1.417(5)
C13B H13B 0.9500
C13B C14B 1.422(5)
C14B C15B 1.415(5)
C14B C19B 1.432(5)
C15B H15B 0.9500
C15B C16B 1.364(6)
C16B H16B 0.9500
C16B C17B 1.394(6)
C17B H17B 0.9500
C17B C18B 1.376(6)
C18B H18B 0.9500
C18B C19B 1.414(5)
C19B C20B 1.407(5)
C20B H20B 0.9500
C20B C21B 1.370(5)
C21B C22B 1.508(5)
C22B H22B 1.0000
C22B C23B 1.561(5)
C23B H23B 1.0000
C23B C24B 1.532(5)
C23B C26B 1.517(5)
C24B H24B 1.0000
C24B C25B 1.525(5)
C27B C28B 1.398(6)
C27B C32B 1.388(5)
C28B C29B 1.410(6)
C29B H29B 0.9500
C29B C30B 1.378(6)
C30B H30B 0.9500
C30B C31B 1.389(6)
C31B H31B 0.9500
C31B C32B 1.386(6)
C32B H32B 0.9500
C33B H33D 0.9800
C33B H33E 0.9800
C33B H33F 0.9800
S1C C28C 1.751(4)
S1C C33C 1.791(5)
O1C C26C 1.208(4)
O2C C25C 1.195(5)
N1C C25C 1.415(5)
N1C C26C 1.396(5)
N1C C27C 1.439(5)
C1C C2C 1.377(5)
C1C C10C 1.425(5)
C1C C22C 1.514(5)
C2C H2C 0.9500
C2C C3C 1.431(5)
C3C C4C 1.405(6)
C3C C8C 1.432(6)
C4C H4C 0.9500
C4C C5C 1.363(6)
C5C H5C 0.9500
C5C C6C 1.412(6)
C6C H6C 0.9500
C6C C7C 1.353(6)
C7C H7C 0.9500
C7C C8C 1.413(5)
C8C C9C 1.411(6)
C9C H9C 0.9500
C9C C10C 1.374(5)
C10C C11C 1.494(5)
C11C H11C 1.0000
C11C C12C 1.517(5)
C11C C24C 1.558(5)
C12C C13C 1.350(5)
C12C C21C 1.418(5)
C13C H13C 0.9500
C13C C14C 1.423(5)
C14C C15C 1.434(6)
C14C C19C 1.417(6)
C15C H15C 0.9500
C15C C16C 1.369(6)
C16C H16C 0.9500
C16C C17C 1.413(7)
C17C H17C 0.9500
C17C C18C 1.374(6)
C18C H18C 0.9500
C18C C19C 1.426(5)
C19C C20C 1.425(6)
C20C H20C 0.9500
C20C C21C 1.373(5)
C21C C22C 1.528(5)
C22C H22C 1.0000
C22C C23C 1.560(5)
C23C H23C 1.0000
C23C C24C 1.531(5)
C23C C26C 1.523(5)
C24C H24C 1.0000
C24C C25C 1.513(5)
C27C C28C 1.388(5)
C27C C32C 1.395(6)
C28C C29C 1.404(5)
C29C H29C 0.9500
C29C C30C 1.375(6)
C30C H30C 0.9500
C30C C31C 1.387(6)
C31C H31C 0.9500
C31C C32C 1.386(6)
C32C H32C 0.9500
C33C H33G 0.9800
C33C H33H 0.9800
C33C H33I 0.9800

loop_
_geom_torsion_atom_site_label_1
_geom_torsion_atom_site_label_2
_geom_torsion_atom_site_label_3
_geom_torsion_atom_site_label_4
_geom_torsion
S1A C28A C29A C30A -174.0(3)
N1A C27A C28A S1A -1.6(5)
N1A C27A C28A C29A -179.1(3)
N1A C27A C32A C31A 177.1(3)
C1A C2A C3A C4A -177.8(4)
C1A C2A C3A C8A 0.8(5)
C1A C10A C11A C12A 57.7(4)
C1A C10A C11A C24A -58.0(4)
C1A C22A C23A C24A -56.1(4)
C1A C22A C23A C26A -172.4(3)
C2A C1A C10A C9A -2.4(5)
C2A C1A C10A C11A -178.0(3)
C2A C1A C22A C21A 121.5(4)
C2A C1A C22A C23A -124.3(4)
C2A C3A C4A C5A 178.6(3)
C2A C3A C8A C7A -180.0(3)
C2A C3A C8A C9A -1.2(5)
C3A C4A C5A C6A 1.0(6)
C3A C8A C9A C10A -0.2(5)
C4A C3A C8A C7A -1.4(5)
C4A C3A C8A C9A 177.5(3)
C4A C5A C6A C7A -0.6(6)
C5A C6A C7A C8A -0.8(7)
C6A C7A C8A C3A 1.8(6)
C6A C7A C8A C9A -177.0(4)
C7A C8A C9A C10A 178.6(3)
C8A C3A C4A C5A 0.0(6)
C8A C9A C10A C1A 2.0(5)
C8A C9A C10A C11A 177.0(3)
C9A C10A C11A C12A -117.7(4)
C9A C10A C11A C24A 126.7(4)
C10A C1A C2A C3A 1.0(5)
C10A C1A C22A C21A -54.6(4)
C10A C1A C22A C23A 59.5(4)
C10A C11A C12A C13A 118.7(4)
C10A C11A C12A C21A -57.2(4)
C10A C11A C24A C23A 57.5(4)
C10A C11A C24A C25A 174.0(3)
C11A C12A C13A C14A -177.7(3)
C11A C12A C21A C20A 178.4(3)
C11A C12A C21A C22A 1.0(4)
C11A C24A C25A O2A 65.9(5)
C11A C24A C25A N1A -112.8(3)
C12A C11A C24A C23A -55.4(4)
C12A C11A C24A C25A 61.1(4)
C12A C13A C14A C15A -177.6(3)
C12A C13A C14A C19A 1.0(5)
C12A C21A C22A C1A 55.1(4)
C12A C21A C22A C23A -58.5(4)
C13A C12A C21A C20A 2.2(5)
C13A C12A C21A C22A -175.2(3)
C13A C14A C15A C16A 179.7(4)
C13A C14A C19A C18A 179.0(3)
C13A C14A C19A C20A -0.1(5)
C14A C15A C16A C17A 1.1(6)
C14A C19A C20A C21A 0.3(5)
C15A C14A C19A C18A -2.3(5)
C15A C14A C19A C20A 178.6(3)
C15A C16A C17A C18A -2.1(6)
C16A C17A C18A C19A 0.8(6)
C17A C18A C19A C14A 1.4(6)
C17A C18A C19A C20A -179.5(4)
C18A C19A C20A C21A -178.8(4)
C19A C14A C15A C16A 1.1(6)
C19A C20A C21A C12A -1.3(5)
C19A C20A C21A C22A 175.8(3)
C20A C21A C22A C1A -122.2(4)
C20A C21A C22A C23A 124.2(4)
C21A C12A C13A C14A -2.0(5)
C21A C22A C23A C24A 56.8(4)
C21A C22A C23A C26A -59.5(4)
C22A C1A C2A C3A -174.9(3)
C22A C1A C10A C9A 174.0(3)
C22A C1A C10A C11A -1.7(4)
C22A C23A C24A C11A -1.1(4)
C22A C23A C24A C25A -123.1(3)
C22A C23A C26A O1A -60.4(5)
C22A C23A C26A N1A 118.6(3)
C23A C24A C25A O2A -174.8(4)
C23A C24A C25A N1A 6.5(4)
C24A C11A C12A C13A -126.7(4)
C24A C11A C12A C21A 57.4(4)
C24A C23A C26A O1A -179.9(3)
C24A C23A C26A N1A -0.9(4)
C25A N1A C26A O1A -175.6(3)
C25A N1A C26A C23A 5.3(4)
C25A N1A C27A C28A -74.2(5)
C25A N1A C27A C32A 109.1(4)
C26A N1A C25A O2A 173.7(3)
C26A N1A C25A C24A -7.6(4)
C26A N1A C27A C28A 113.9(4)
C26A N1A C27A C32A -62.8(5)
C26A C23A C24A C11A 118.7(3)
C26A C23A C24A C25A -3.4(3)
C27A N1A C25A O2A 1.0(6)
C27A N1A C25A C24A 179.8(3)
C27A N1A C26A O1A -2.8(6)
C27A N1A C26A C23A 178.1(3)
C27A C28A C29A C30A 3.4(6)
C28A C27A C32A C31A 0.5(6)
C28A C29A C30A C31A -2.2(6)
C29A C30A C31A C32A 0.1(6)
C30A C31A C32A C27A 0.8(6)
C32A C27A C28A S1A 174.9(3)
C32A C27A C28A C29A -2.6(6)
C33A S1A C28A C27A 179.0(3)
C33A S1A C28A C29A -3.6(4)
S1B C28B C29B C30B -172.9(3)
N1B C27B C28B S1B -3.1(5)
N1B C27B C28B C29B -179.3(3)
N1B C27B C32B C31B 177.1(3)
C1B C2B C3B C4B 174.4(4)
C1B C2B C3B C8B -3.2(5)
C1B C10B C11B C12B 55.9(4)
C1B C10B C11B C24B -59.4(4)
C1B C22B C23B C24B -52.0(4)
C1B C22B C23B C26B -168.8(3)
C2B C1B C10B C9B 2.4(6)
C2B C1B C10B C11B -173.0(3)
C2B C1B C22B C21B 116.3(4)
C2B C1B C22B C23B -130.5(4)
C2B C3B C4B C5B -175.2(4)
C2B C3B C8B C7B 177.8(4)
C2B C3B C8B C9B 1.7(6)
C3B C4B C5B C6B -4.5(7)
C3B C8B C9B C10B 1.7(6)
C4B C3B C8B C7B 0.2(6)
C4B C3B C8B C9B -175.9(4)
C4B C5B C6B C7B 4.0(8)
C5B C6B C7B C8B -1.4(8)
C6B C7B C8B C3B -0.7(7)
C6B C7B C8B C9B 175.4(4)
C7B C8B C9B C10B -174.3(4)
C8B C3B C4B C5B 2.5(6)
C8B C9B C10B C1B -3.8(6)
C8B C9B C10B C11B 171.1(4)
C9B C10B C11B C12B -119.3(4)
C9B C10B C11B C24B 125.4(4)
C10B C1B C2B C3B 1.2(5)
C10B C1B C22B C21B -56.6(4)
C10B C1B C22B C23B 56.6(4)
C10B C11B C12B C13B 119.9(4)
C10B C11B C12B C21B -57.2(4)
C10B C11B C24B C23B 60.2(4)
C10B C11B C24B C25B 176.4(3)
C11B C12B C13B C14B -176.6(4)
C11B C12B C21B C20B 178.1(3)
C11B C12B C21B C22B 1.6(4)
C11B C24B C25B O2B 69.4(5)
C11B C24B C25B N1B -111.7(3)
C12B C11B C24B C23B -51.2(4)
C12B C11B C24B C25B 65.0(4)
C12B C13B C14B C15B 178.7(4)
C12B C13B C14B C19B -0.5(6)
C12B C21B C22B C1B 55.2(4)
C12B C21B C22B C23B -59.2(4)
C13B C12B C21B C20B 0.8(5)
C13B C12B C21B C22B -175.7(3)
C13B C14B C15B C16B -179.4(4)
C13B C14B C19B C18B 179.0(4)
C13B C14B C19B C20B -0.3(5)
C14B C15B C16B C17B 1.4(7)
C14B C19B C20B C21B 1.4(5)
C15B C14B C19B C18B -0.3(5)
C15B C14B C19B C20B -179.5(4)
C15B C16B C17B C18B -2.1(7)
C16B C17B C18B C19B 1.6(6)
C17B C18B C19B C14B -0.4(6)
C17B C18B C19B C20B 178.8(4)
C18B C19B C20B C21B -177.9(3)
C19B C14B C15B C16B -0.2(6)
C19B C20B C21B C12B -1.6(5)
C19B C20B C21B C22B 174.4(3)
C20B C21B C22B C1B -121.1(4)
C20B C21B C22B C23B 124.6(4)
C21B C12B C13B C14B 0.3(6)
C21B C22B C23B C24B 60.2(4)
C21B C22B C23B C26B -56.7(4)
C22B C1B C2B C3B -171.1(3)
C22B C1B C10B C9B 175.6(3)
C22B C1B C10B C11B 0.2(4)
C22B C23B C24B C11B -5.3(4)
C22B C23B C24B C25B -126.3(3)
C22B C23B C26B O1B -56.4(5)
C22B C23B C26B N1B 122.9(3)
C23B C24B C25B O2B -171.7(4)
C23B C24B C25B N1B 7.1(4)
C24B C11B C12B C13B -127.3(4)
C24B C11B C12B C21B 55.6(4)
C24B C23B C26B O1B -176.9(3)
C24B C23B C26B N1B 2.4(4)
C25B N1B C26B O1B -178.3(3)
C25B N1B C26B C23B 2.3(4)
C25B N1B C27B C28B -71.5(5)
C25B N1B C27B C32B 111.9(4)
C26B N1B C25B O2B 172.8(4)
C26B N1B C25B C24B -6.1(4)
C26B N1B C27B C28B 115.4(4)
C26B N1B C27B C32B -61.2(5)
C26B C23B C24B C11B 115.2(3)
C26B C23B C24B C25B -5.7(4)
C27B N1B C25B O2B -0.9(6)
C27B N1B C25B C24B -179.8(3)
C27B N1B C26B O1B -4.7(6)
C27B N1B C26B C23B 176.0(3)
C27B C28B C29B C30B 3.1(6)
C28B C27B C32B C31B 0.6(6)
C28B C29B C30B C31B -1.1(6)
C29B C30B C31B C32B -1.2(6)
C30B C31B C32B C27B 1.5(6)
C32B C27B C28B S1B 173.4(3)
C32B C27B C28B C29B -2.8(6)
C33B S1B C28B C27B -177.6(3)
C33B S1B C28B C29B -1.7(4)
S1C C28C C29C C30C -175.3(3)
N1C C27C C28C S1C -0.9(5)
N1C C27C C28C C29C -178.5(3)
N1C C27C C32C C31C 176.8(3)
C1C C2C C3C C4C -177.4(4)
C1C C2C C3C C8C 0.1(6)
C1C C10C C11C C12C 57.5(4)
C1C C10C C11C C24C -58.4(4)
C1C C22C C23C C24C -56.8(4)
C1C C22C C23C C26C -172.9(3)
C2C C1C C10C C9C -2.5(6)
C2C C1C C10C C11C 179.6(3)
C2C C1C C22C C21C 124.7(4)
C2C C1C C22C C23C -121.1(4)
C2C C3C C4C C5C 178.5(4)
C2C C3C C8C C7C -179.2(3)
C2C C3C C8C C9C -0.3(5)
C3C C4C C5C C6C -0.5(6)
C3C C8C C9C C10C -1.0(6)
C4C C3C C8C C7C -1.6(5)
C4C C3C C8C C9C 177.3(4)
C4C C5C C6C C7C 0.7(7)
C5C C6C C7C C8C -1.3(7)
C6C C7C C8C C3C 1.7(6)
C6C C7C C8C C9C -177.1(4)
C7C C8C C9C C10C 177.9(4)
C8C C3C C4C C5C 1.0(6)
C8C C9C C10C C1C 2.4(6)
C8C C9C C10C C11C 179.9(4)
C9C C10C C11C C12C -120.2(4)
C9C C10C C11C C24C 123.9(4)
C10C C1C C2C C3C 1.2(6)
C10C C1C C22C C21C -54.2(4)
C10C C1C C22C C23C 60.0(4)
C10C C11C C12C C13C 120.9(4)
C10C C11C C12C C21C -56.8(4)
C10C C11C C24C C23C 57.9(4)
C10C C11C C24C C25C 175.5(3)
C11C C12C C13C C14C -176.6(3)
C11C C12C C21C C20C 177.6(3)
C11C C12C C21C C22C 0.4(4)
C11C C24C C25C O2C 64.6(5)
C11C C24C C25C N1C -115.4(3)
C12C C11C C24C C23C -56.3(4)
C12C C11C C24C C25C 61.3(4)
C12C C13C C14C C15C 179.9(4)
C12C C13C C14C C19C -0.3(5)
C12C C21C C22C C1C 54.7(4)
C12C C21C C22C C23C -57.9(4)
C13C C12C C21C C20C -0.2(5)
C13C C12C C21C C22C -177.4(3)
C13C C14C C15C C16C 179.7(4)
C13C C14C C19C C18C 179.0(3)
C13C C14C C19C C20C -1.0(5)
C14C C15C C16C C17C 2.0(6)
C14C C19C C20C C21C 1.7(5)
C15C C14C C19C C18C -1.2(5)
C15C C14C C19C C20C 178.8(3)
C15C C16C C17C C18C -2.5(6)
C16C C17C C18C C19C 1.2(6)
C17C C18C C19C C14C 0.6(6)
C17C C18C C19C C20C -179.4(4)
C18C C19C C20C C21C -178.3(3)
C19C C14C C15C C16C -0.1(6)
C19C C20C C21C C12C -1.1(5)
C19C C20C C21C C22C 175.7(3)
C20C C21C C22C C1C -122.3(4)
C20C C21C C22C C23C 125.1(4)
C21C C12C C13C C14C 0.9(5)
C21C C22C C23C C24C 55.9(4)
C21C C22C C23C C26C -60.2(4)
C22C C1C C2C C3C -177.6(3)
C22C C1C C10C C9C 176.5(3)
C22C C1C C10C C11C -1.4(4)
C22C C23C C24C C11C -0.4(4)
C22C C23C C24C C25C -121.8(3)
C22C C23C C26C O1C -61.1(5)
C22C C23C C26C N1C 118.0(3)
C23C C24C C25C O2C -175.3(4)
C23C C24C C25C N1C 4.7(4)
C24C C11C C12C C13C -124.6(4)
C24C C11C C12C C21C 57.7(4)
C24C C23C C26C O1C 179.8(3)
C24C C23C C26C N1C -1.1(4)
C25C N1C C26C O1C -176.5(3)
C25C N1C C26C C23C 4.3(4)
C25C N1C C27C C28C -72.9(5)
C25C N1C C27C C32C 109.9(4)
C26C N1C C25C O2C 174.2(3)
C26C N1C C25C C24C -5.7(4)
C26C N1C C27C C28C 114.2(4)
C26C N1C C27C C32C -63.0(5)
C26C C23C C24C C11C 119.3(3)
C26C C23C C24C C25C -2.2(4)
C27C N1C C25C O2C 0.7(6)
C27C N1C C25C C24C -179.2(3)
C27C N1C C26C O1C -2.9(6)
C27C N1C C26C C23C 177.9(3)
C27C C28C C29C C30C 2.2(6)
C28C C27C C32C C31C -0.3(6)
C28C C29C C30C C31C -1.3(6)
C29C C30C C31C C32C -0.5(6)
C30C C31C C32C C27C 1.2(6)
C32C C27C C28C S1C 176.2(3)
C32C C27C C28C C29C -1.4(6)
C33C S1C C28C C27C -175.0(3)
C33C S1C C28C C29C 2.5(4)

loop_
_twin_individual_id
_twin_individual_mass_fraction_refined
1 0.4929(10)
2 0.5071(10)
